data_4028331
loop_
_publ_author_name
'Hemanta Kalita'
'Way-Zen Lee'
'Mangalampalli Ravikanth'

_publ_section_title
;
 Synthesis and Functionalization of BF2-Complexes of meso-Free
 25-Oxasmaragdyrin
;
_journal_name_full 'Journal of Organic Chemistry'
_journal_page_first 6285
_journal_page_last 6290
_journal_paper_doi 10.1021/jo400540u
_journal_volume 78
_journal_year 2013
_chemical_formula_moiety 'C75 H53 B2 Cl3 F4 N10 O6'
_chemical_formula_sum 'C75 H53 B2 Cl3 F4 N10 O6'
_chemical_formula_weight 1394.24
_chemical_name_systematic
;
 ?
;
_space_group_IT_number 60
_symmetry_cell_setting orthorhombic
_symmetry_space_group_name_Hall '-P 2n 2ab'
_symmetry_space_group_name_H-M 'P b c n'
_atom_sites_solution_hydrogens geom
_atom_sites_solution_primary direct
_atom_sites_solution_secondary difmap
_audit_creation_method SHELXL-97
_cell_angle_alpha 90.00
_cell_angle_beta 90.00
_cell_angle_gamma 90.00
_cell_formula_units_Z 4
_cell_length_a 16.8116(10)
_cell_length_b 10.7857(4)
_cell_length_c 35.2377(17)
_cell_measurement_reflns_used 0
_cell_measurement_temperature 200(2)
_cell_measurement_theta_max 0
_cell_measurement_theta_min 0
_cell_volume 6389.5(5)
_computing_molecular_graphics 'Ortep-3 for Windows (Farrugia, 1997)'
_computing_publication_material 'WinGX publication routines (Farrugia, 1999)'
_computing_structure_refinement 'SHELXL-97 (Sheldrick, 1997)'
_computing_structure_solution 'SHELXS-86 (Sheldrick, 1986)'
_diffrn_ambient_temperature 200(2)
_diffrn_measured_fraction_theta_full 0.996
_diffrn_measured_fraction_theta_max 0.996
_diffrn_radiation_monochromator graphite
_diffrn_radiation_source 'fine-focus sealed tube'
_diffrn_radiation_type MoK\a
_diffrn_radiation_wavelength 0.71073
_diffrn_reflns_av_R_equivalents 0.1129
_diffrn_reflns_av_sigmaI/netI 0.1126
_diffrn_reflns_limit_h_max 18
_diffrn_reflns_limit_h_min -20
_diffrn_reflns_limit_k_max 12
_diffrn_reflns_limit_k_min -12
_diffrn_reflns_limit_l_max 41
_diffrn_reflns_limit_l_min -38
_diffrn_reflns_number 27555
_diffrn_reflns_theta_full 25.04
_diffrn_reflns_theta_max 25.04
_diffrn_reflns_theta_min 2.24
_exptl_absorpt_coefficient_mu 0.222
_exptl_absorpt_correction_T_max 0.9956
_exptl_absorpt_correction_T_min 0.9365
_exptl_absorpt_correction_type multi-scan
_exptl_crystal_colour green
_exptl_crystal_density_diffrn 1.449
_exptl_crystal_description prism
_exptl_crystal_F_000 2872
_exptl_crystal_size_max 0.30
_exptl_crystal_size_mid 0.28
_exptl_crystal_size_min 0.02
_refine_diff_density_max 0.188
_refine_diff_density_min -0.214
_refine_diff_density_rms 0.050
_refine_ls_extinction_method none
_refine_ls_goodness_of_fit_ref 0.933
_refine_ls_hydrogen_treatment constr
_refine_ls_matrix_type full
_refine_ls_number_parameters 433
_refine_ls_number_reflns 5632
_refine_ls_number_restraints 0
_refine_ls_restrained_S_all 0.933
_refine_ls_R_factor_all 0.1387
_refine_ls_R_factor_gt 0.0662
_refine_ls_shift/su_max 0.000
_refine_ls_shift/su_mean 0.000
_refine_ls_structure_factor_coef Fsqd
_refine_ls_weighting_details 'calc w=1/[\s^2^(Fo^2^)+(0.0661P)^2^+0.0000P] where P=(Fo^2^+2Fc^2^)/3'
_refine_ls_weighting_scheme calc
_refine_ls_wR_factor_gt 0.1279
_refine_ls_wR_factor_ref 0.1504
_reflns_number_gt 2979
_reflns_number_total 5632
_reflns_threshold_expression >2sigma(I)
_cod_data_source_file jo400540u_si_002.cif
_cod_data_source_block a14536
_cod_database_code 4028331

loop_
_symmetry_equiv_pos_as_xyz
'x, y, z'
'-x+1/2, -y+1/2, z+1/2'
'-x, y, -z+1/2'
'x+1/2, -y+1/2, -z'
'-x, -y, -z'
'x-1/2, y-1/2, -z-1/2'
'x, -y, z-1/2'
'-x-1/2, y-1/2, z'

loop_
_atom_site_label
_atom_site_type_symbol
_atom_site_fract_x
_atom_site_fract_y
_atom_site_fract_z
_atom_site_U_iso_or_equiv
_atom_site_adp_type
_atom_site_occupancy
_atom_site_symmetry_multiplicity
_atom_site_calc_flag
_atom_site_refinement_flags
C1 C 0.0596(2) 0.9681(3) 0.58672(9) 0.0314(9) Uani 1 1 d .
C2 C 0.1165(2) 1.0219(3) 0.56205(10) 0.0318(9) Uani 1 1 d .
C3 C 0.1704(2) 1.1241(3) 0.56466(10) 0.0362(9) Uani 1 1 d .
H3 H 0.1792 1.1734 0.5866 0.043 Uiso 1 1 calc R
C4 C 0.2067(2) 1.1391(3) 0.53070(10) 0.0353(9) Uani 1 1 d .
H4 H 0.2446 1.2012 0.5246 0.042 Uiso 1 1 calc R
C5 C 0.1782(2) 1.0461(3) 0.50581(9) 0.0283(8) Uani 1 1 d .
C6 C 0.2006(2) 1.0316(3) 0.46729(9) 0.0282(8) Uani 1 1 d .
C7 C 0.2578(2) 1.1003(3) 0.44696(9) 0.0328(9) Uani 1 1 d .
H7 H 0.2887 1.1665 0.4569 0.039 Uiso 1 1 calc R
C8 C 0.2617(2) 1.0565(3) 0.41083(10) 0.0306(9) Uani 1 1 d .
H8 H 0.2962 1.0860 0.3915 0.037 Uiso 1 1 calc R
C9 C 0.20559(19) 0.9598(3) 0.40688(9) 0.0257(8) Uani 1 1 d .
C10 C 0.1853(2) 0.8925(3) 0.37435(9) 0.0265(8) Uani 1 1 d .
C11 C 0.2325(2) 0.9246(3) 0.33946(9) 0.0283(8) Uani 1 1 d .
C12 C 0.2092(2) 1.0194(3) 0.31562(10) 0.0432(10) Uani 1 1 d .
H12 H 0.1610 1.0625 0.3204 0.052 Uiso 1 1 calc R
C13 C 0.2558(3) 1.0521(4) 0.28480(11) 0.0502(11) Uani 1 1 d .
H13 H 0.2386 1.1177 0.2688 0.060 Uiso 1 1 calc R
C14 C 0.3256(2) 0.9930(4) 0.27679(10) 0.0418(10) Uani 1 1 d .
C15 C 0.3786(3) 1.0327(4) 0.24395(11) 0.0661(14) Uani 1 1 d .
H15A H 0.4258 0.9795 0.2431 0.099 Uiso 1 1 calc R
H15B H 0.3950 1.1191 0.2476 0.099 Uiso 1 1 calc R
H15C H 0.3491 1.0253 0.2201 0.099 Uiso 1 1 calc R
C16 C 0.3481(3) 0.8971(4) 0.30039(11) 0.0516(12) Uani 1 1 d .
H16 H 0.3959 0.8533 0.2951 0.062 Uiso 1 1 calc R
C17 C 0.3029(2) 0.8632(4) 0.33154(11) 0.0462(11) Uani 1 1 d .
H17 H 0.3203 0.7977 0.3475 0.055 Uiso 1 1 calc R
C18 C 0.1262(2) 0.8033(3) 0.36884(9) 0.0276(8) Uani 1 1 d .
C19 C 0.1041(2) 0.7466(3) 0.33458(9) 0.0333(9) Uani 1 1 d .
H19 H 0.1277 0.7612 0.3105 0.040 Uiso 1 1 calc R
C20 C 0.0433(2) 0.6674(3) 0.34184(10) 0.0347(9) Uani 1 1 d .
H20 H 0.0166 0.6185 0.3234 0.042 Uiso 1 1 calc R
C21 C 0.0262(2) 0.6687(3) 0.38056(10) 0.0296(9) Uani 1 1 d .
C22 C -0.0293(2) 0.5986(3) 0.40041(10) 0.0308(9) Uani 1 1 d .
C23 C -0.0767(2) 0.5085(3) 0.37673(10) 0.0353(9) Uani 1 1 d .
C24 C -0.0403(3) 0.4082(3) 0.35888(10) 0.0445(10) Uani 1 1 d .
H24 H 0.0157 0.3981 0.3605 0.053 Uiso 1 1 calc R
C25 C -0.0852(3) 0.3232(4) 0.33878(11) 0.0565(13) Uani 1 1 d .
H25 H -0.0595 0.2539 0.3275 0.068 Uiso 1 1 calc R
C26 C -0.1664(3) 0.3365(4) 0.33470(12) 0.0575(13) Uani 1 1 d .
C27 C -0.2150(3) 0.2461(4) 0.31145(14) 0.0919(19) Uani 1 1 d .
H27A H -0.1800 0.1818 0.3011 0.138 Uiso 1 1 calc R
H27B H -0.2410 0.2904 0.2906 0.138 Uiso 1 1 calc R
H27C H -0.2555 0.2076 0.3276 0.138 Uiso 1 1 calc R
C28 C -0.2019(3) 0.4357(4) 0.35228(12) 0.0595(13) Uani 1 1 d .
H28 H -0.2578 0.4459 0.3503 0.071 Uiso 1 1 calc R
C29 C -0.1583(3) 0.5210(4) 0.37282(11) 0.0488(11) Uani 1 1 d .
H29 H -0.1846 0.5892 0.3844 0.059 Uiso 1 1 calc R
C30 C -0.0479(2) 0.6007(3) 0.43891(10) 0.0333(9) Uani 1 1 d .
C31 C -0.1009(2) 0.5219(3) 0.45928(11) 0.0443(10) Uani 1 1 d .
H31 H -0.1295 0.4536 0.4491 0.053 Uiso 1 1 calc R
C32 C -0.1035(2) 0.5618(3) 0.49599(11) 0.0421(10) Uani 1 1 d .
H32 H -0.1345 0.5260 0.5157 0.051 Uiso 1 1 calc R
C33 C -0.0528(2) 0.6646(3) 0.49997(10) 0.0321(9) Uani 1 1 d .
C34 C -0.0396(2) 0.7333(3) 0.53337(9) 0.0313(9) Uani 1 1 d .
C35 C -0.0848(2) 0.7242(3) 0.56679(10) 0.0394(10) Uani 1 1 d .
H35 H -0.1278 0.6686 0.5709 0.047 Uiso 1 1 calc R
C36 C -0.0566(2) 0.8086(3) 0.59232(10) 0.0371(9) Uani 1 1 d .
H36 H -0.0763 0.8218 0.6173 0.045 Uiso 1 1 calc R
C37 C 0.0077(2) 0.8733(3) 0.57486(10) 0.0312(9) Uani 1 1 d .
N1 N 0.0529(2) 1.0163(3) 0.62426(9) 0.0442(8) Uani 1 1 d .
N2 N 0.12383(16) 0.9753(2) 0.52553(7) 0.0273(7) Uani 1 1 d .
N3 N 0.17071(17) 0.9456(2) 0.44205(7) 0.0299(7) Uani 1 1 d .
H3A H 0.1345 0.8895 0.4476 0.036 Uiso 1 1 calc R
N4 N -0.01953(16) 0.6827(2) 0.46505(8) 0.0312(7) Uani 1 1 d .
H4A H 0.0160 0.7404 0.4600 0.037 Uiso 1 1 calc R
N5 N 0.01682(16) 0.8248(2) 0.53900(8) 0.0291(7) Uani 1 1 d .
O1 O 0.0014(2) 0.9732(3) 0.64569(8) 0.0617(9) Uani 1 1 d .
O2 O 0.0967(2) 1.1008(3) 0.63505(8) 0.0694(10) Uani 1 1 d .
O3 O 0.07761(13) 0.75541(19) 0.39770(6) 0.0300(6) Uani 1 1 d .
F1 F 0.03512(11) 0.90828(15) 0.47692(5) 0.0273(5) Uani 1 1 d .
F2 F 0.12627(11) 0.77110(16) 0.49849(5) 0.0325(5) Uani 1 1 d .
B1 B 0.0756(2) 0.8693(3) 0.50994(11) 0.0278(10) Uani 1 1 d .

loop_
_atom_site_aniso_label
_atom_site_aniso_U_11
_atom_site_aniso_U_22
_atom_site_aniso_U_33
_atom_site_aniso_U_23
_atom_site_aniso_U_13
_atom_site_aniso_U_12
C1 0.032(2) 0.046(2) 0.016(2) -0.0007(17) 0.0004(16) 0.0133(17)
C2 0.027(2) 0.045(2) 0.024(2) -0.0022(17) -0.0063(16) 0.0122(17)
C3 0.038(3) 0.042(2) 0.029(2) -0.0072(17) -0.0037(18) 0.0060(18)
C4 0.031(2) 0.039(2) 0.036(2) -0.0063(18) -0.0062(18) -0.0035(16)
C5 0.024(2) 0.0323(19) 0.028(2) 0.0017(16) -0.0028(16) 0.0043(15)
C6 0.025(2) 0.0328(19) 0.027(2) 0.0012(16) -0.0019(16) 0.0046(15)
C7 0.032(2) 0.039(2) 0.027(2) 0.0004(17) -0.0020(17) -0.0066(17)
C8 0.026(2) 0.038(2) 0.028(2) 0.0022(16) 0.0018(16) -0.0018(16)
C9 0.022(2) 0.0314(18) 0.024(2) 0.0021(16) 0.0054(15) 0.0021(15)
C10 0.032(2) 0.0276(18) 0.020(2) 0.0044(15) -0.0004(16) 0.0050(15)
C11 0.031(2) 0.0295(19) 0.025(2) 0.0013(16) -0.0017(16) -0.0027(16)
C12 0.043(3) 0.051(2) 0.035(2) 0.012(2) 0.0077(19) 0.0078(19)
C13 0.059(3) 0.056(3) 0.035(3) 0.012(2) 0.003(2) 0.000(2)
C14 0.043(3) 0.059(3) 0.023(2) -0.005(2) 0.0026(18) -0.013(2)
C15 0.067(4) 0.089(3) 0.042(3) -0.005(2) 0.018(2) -0.020(3)
C16 0.041(3) 0.067(3) 0.046(3) -0.004(2) 0.013(2) 0.010(2)
C17 0.044(3) 0.054(3) 0.041(3) 0.011(2) 0.007(2) 0.008(2)
C18 0.028(2) 0.0291(18) 0.026(2) 0.0050(15) 0.0055(16) 0.0012(16)
C19 0.044(3) 0.0343(19) 0.022(2) -0.0040(16) 0.0027(17) -0.0049(18)
C20 0.038(3) 0.037(2) 0.029(2) -0.0009(17) -0.0047(18) -0.0049(18)
C21 0.027(2) 0.0297(19) 0.032(2) -0.0022(16) -0.0035(17) -0.0001(16)
C22 0.027(2) 0.037(2) 0.029(2) -0.0017(17) -0.0050(17) -0.0041(16)
C23 0.041(3) 0.030(2) 0.034(2) 0.0028(17) 0.0003(18) -0.0088(17)
C24 0.053(3) 0.035(2) 0.045(3) -0.0034(19) -0.007(2) -0.0016(19)
C25 0.088(4) 0.034(2) 0.048(3) 0.0004(19) -0.014(3) -0.007(2)
C26 0.079(4) 0.052(3) 0.041(3) 0.003(2) -0.013(3) -0.030(3)
C27 0.121(5) 0.080(4) 0.075(4) -0.012(3) -0.028(3) -0.047(3)
C28 0.047(3) 0.082(3) 0.050(3) -0.002(3) -0.006(2) -0.028(3)
C29 0.043(3) 0.059(3) 0.045(3) -0.007(2) -0.003(2) -0.012(2)
C30 0.034(2) 0.033(2) 0.033(2) 0.0007(17) -0.0021(18) -0.0031(17)
C31 0.041(3) 0.045(2) 0.046(3) 0.006(2) 0.000(2) -0.0157(19)
C32 0.042(3) 0.047(2) 0.038(3) 0.0064(19) 0.0084(19) -0.0058(19)
C33 0.031(2) 0.037(2) 0.029(2) 0.0108(17) 0.0021(18) -0.0016(17)
C34 0.026(2) 0.038(2) 0.030(2) 0.0086(17) 0.0044(17) 0.0018(16)
C35 0.034(3) 0.050(2) 0.034(2) 0.0095(19) 0.0089(19) 0.0017(18)
C36 0.035(3) 0.052(2) 0.024(2) 0.0107(18) 0.0082(18) 0.0082(19)
C37 0.028(2) 0.042(2) 0.024(2) 0.0046(17) -0.0016(16) 0.0120(17)
N1 0.045(2) 0.058(2) 0.029(2) -0.0040(17) 0.0010(17) 0.0131(18)
N2 0.0237(18) 0.0357(16) 0.0225(17) 0.0002(13) 0.0001(13) 0.0032(13)
N3 0.0302(19) 0.0327(16) 0.0267(17) -0.0016(13) 0.0012(14) -0.0065(13)
N4 0.0290(19) 0.0328(16) 0.0319(18) 0.0020(14) 0.0018(14) -0.0079(13)
N5 0.0273(19) 0.0361(16) 0.0240(17) 0.0065(13) 0.0024(13) 0.0047(13)
O1 0.076(2) 0.073(2) 0.0360(18) -0.0039(15) 0.0191(16) -0.0053(17)
O2 0.065(2) 0.101(2) 0.0420(19) -0.0262(17) 0.0037(16) -0.0190(19)
O3 0.0301(15) 0.0347(13) 0.0253(13) 0.0018(11) -0.0004(11) -0.0045(11)
F1 0.0274(12) 0.0336(10) 0.0211(11) 0.0040(8) -0.0023(8) 0.0005(8)
F2 0.0294(13) 0.0340(11) 0.0340(12) 0.0013(9) 0.0021(9) 0.0059(9)
B1 0.027(3) 0.033(2) 0.023(2) 0.0010(18) 0.0020(18) 0.0044(18)

loop_
_atom_type_symbol
_atom_type_description
_atom_type_scat_dispersion_real
_atom_type_scat_dispersion_imag
_atom_type_scat_source
C C 0.0033 0.0016 'International Tables Vol C Tables 4.2.6.8 and 6.1.1.4'
H H 0.0000 0.0000 'International Tables Vol C Tables 4.2.6.8 and 6.1.1.4'
N N 0.0061 0.0033 'International Tables Vol C Tables 4.2.6.8 and 6.1.1.4'
O O 0.0106 0.0060 'International Tables Vol C Tables 4.2.6.8 and 6.1.1.4'
F F 0.0171 0.0103 'International Tables Vol C Tables 4.2.6.8 and 6.1.1.4'
Cl Cl 0.1484 0.1585 'International Tables Vol C Tables 4.2.6.8 and 6.1.1.4'
B B 0.0013 0.0007 'International Tables Vol C Tables 4.2.6.8 and 6.1.1.4'

loop_
_geom_angle_atom_site_label_1
_geom_angle_atom_site_label_2
_geom_angle_atom_site_label_3
_geom_angle
C37 C1 C2 122.3(3)
C37 C1 N1 119.4(3)
C2 C1 N1 118.3(3)
N2 C2 C1 118.8(3)
N2 C2 C3 106.4(3)
C1 C2 C3 134.7(3)
C4 C3 C2 108.7(3)
C4 C3 H3 125.6
C2 C3 H3 125.6
C3 C4 C5 108.1(3)
C3 C4 H4 125.9
C5 C4 H4 125.9
N2 C5 C4 107.7(3)
N2 C5 C6 126.8(3)
C4 C5 C6 125.5(3)
N3 C6 C7 105.9(3)
N3 C6 C5 126.4(3)
C7 C6 C5 127.6(3)
C8 C7 C6 109.0(3)
C8 C7 H7 125.5
C6 C7 H7 125.5
C7 C8 C9 108.5(3)
C7 C8 H8 125.8
C9 C8 H8 125.8
N3 C9 C10 125.1(3)
N3 C9 C8 106.1(3)
C10 C9 C8 128.8(3)
C9 C10 C18 130.1(3)
C9 C10 C11 115.0(3)
C18 C10 C11 114.9(3)
C12 C11 C17 118.3(3)
C12 C11 C10 121.3(3)
C17 C11 C10 120.4(3)
C11 C12 C13 120.4(4)
C11 C12 H12 119.8
C13 C12 H12 119.8
C14 C13 C12 121.9(4)
C14 C13 H13 119.0
C12 C13 H13 119.0
C13 C14 C16 117.5(3)
C13 C14 C15 121.9(4)
C16 C14 C15 120.5(4)
C14 C15 H15A 109.5
C14 C15 H15B 109.5
H15A C15 H15B 109.5
C14 C15 H15C 109.5
H15A C15 H15C 109.5
H15B C15 H15C 109.5
C14 C16 C17 121.6(4)
C14 C16 H16 119.2
C17 C16 H16 119.2
C16 C17 C11 120.2(4)
C16 C17 H17 119.9
C11 C17 H17 119.9
C10 C18 C19 127.4(3)
C10 C18 O3 124.6(3)
C19 C18 O3 108.0(3)
C20 C19 C18 108.1(3)
C20 C19 H19 125.9
C18 C19 H19 125.9
C19 C20 C21 109.5(3)
C19 C20 H20 125.3
C21 C20 H20 125.3
C22 C21 C20 128.7(3)
C22 C21 O3 123.9(3)
C20 C21 O3 107.4(3)
C21 C22 C30 129.2(3)
C21 C22 C23 115.3(3)
C30 C22 C23 115.5(3)
C29 C23 C24 117.8(3)
C29 C23 C22 121.0(3)
C24 C23 C22 121.2(4)
C25 C24 C23 120.4(4)
C25 C24 H24 119.8
C23 C24 H24 119.8
C24 C25 C26 121.6(4)
C24 C25 H25 119.2
C26 C25 H25 119.2
C28 C26 C25 117.6(4)
C28 C26 C27 120.8(5)
C25 C26 C27 121.6(5)
C26 C27 H27A 109.5
C26 C27 H27B 109.5
H27A C27 H27B 109.5
C26 C27 H27C 109.5
H27A C27 H27C 109.5
H27B C27 H27C 109.5
C26 C28 C29 121.7(4)
C26 C28 H28 119.2
C29 C28 H28 119.2
C28 C29 C23 120.8(4)
C28 C29 H29 119.6
C23 C29 H29 119.6
N4 C30 C22 126.2(3)
N4 C30 C31 105.4(3)
C22 C30 C31 128.4(3)
C32 C31 C30 108.0(3)
C32 C31 H31 126.0
C30 C31 H31 126.0
C31 C32 C33 108.9(3)
C31 C32 H32 125.5
C33 C32 H32 125.5
N4 C33 C34 127.8(3)
N4 C33 C32 105.7(3)
C34 C33 C32 126.5(3)
N5 C34 C35 107.5(3)
N5 C34 C33 127.1(3)
C35 C34 C33 125.3(3)
C36 C35 C34 108.5(3)
C36 C35 H35 125.7
C34 C35 H35 125.7
C35 C36 C37 107.8(3)
C35 C36 H36 126.1
C37 C36 H36 126.1
N5 C37 C1 118.6(3)
N5 C37 C36 107.1(3)
C1 C37 C36 134.2(3)
O2 N1 O1 120.5(3)
O2 N1 C1 120.6(4)
O1 N1 C1 118.9(4)
C5 N2 C2 109.0(3)
C5 N2 B1 126.4(3)
C2 N2 B1 124.5(3)
C9 N3 C6 110.4(3)
C9 N3 H3A 124.8
C6 N3 H3A 124.8
C30 N4 C33 111.9(3)
C30 N4 H4A 124.1
C33 N4 H4A 124.1
C37 N5 C34 109.0(3)
C37 N5 B1 125.3(3)
C34 N5 B1 125.5(3)
C18 O3 C21 106.9(2)
F1 B1 F2 106.1(3)
F1 B1 N5 109.9(3)
F2 B1 N5 110.5(3)
F1 B1 N2 109.5(3)
F2 B1 N2 110.3(3)
N5 B1 N2 110.4(3)

loop_
_geom_bond_atom_site_label_1
_geom_bond_atom_site_label_2
_geom_bond_distance
C1 C37 1.408(5)
C1 C2 1.417(5)
C1 N1 1.426(4)
C2 N2 1.387(4)
C2 C3 1.430(5)
C3 C4 1.353(5)
C3 H3 0.9500
C4 C5 1.416(5)
C4 H4 0.9500
C5 N2 1.378(4)
C5 C6 1.417(4)
C6 N3 1.380(4)
C6 C7 1.409(5)
C7 C8 1.359(4)
C7 H7 0.9500
C8 C9 1.413(4)
C8 H8 0.9500
C9 N3 1.379(4)
C9 C10 1.399(4)
C10 C18 1.397(4)
C10 C11 1.504(4)
C11 C12 1.379(5)
C11 C17 1.385(5)
C12 C13 1.384(5)
C12 H12 0.9500
C13 C14 1.365(5)
C13 H13 0.9500
C14 C16 1.380(5)
C14 C15 1.522(5)
C15 H15A 0.9800
C15 H15B 0.9800
C15 H15C 0.9800
C16 C17 1.384(5)
C16 H16 0.9500
C17 H17 0.9500
C18 C19 1.403(4)
C18 O3 1.403(4)
C19 C20 1.357(5)
C19 H19 0.9500
C20 C21 1.394(4)
C20 H20 0.9500
C21 C22 1.390(5)
C21 O3 1.409(4)
C22 C30 1.392(5)
C22 C23 1.508(5)
C23 C29 1.385(5)
C23 C24 1.393(5)
C24 C25 1.383(5)
C24 H24 0.9500
C25 C26 1.380(6)
C25 H25 0.9500
C26 C28 1.373(6)
C26 C27 1.513(5)
C27 H27A 0.9800
C27 H27B 0.9800
C27 H27C 0.9800
C28 C29 1.382(5)
C28 H28 0.9500
C29 H29 0.9500
C30 N4 1.363(4)
C30 C31 1.425(5)
C31 C32 1.364(5)
C31 H31 0.9500
C32 C33 1.404(5)
C32 H32 0.9500
C33 N4 1.366(4)
C33 C34 1.408(5)
C34 N5 1.384(4)
C34 C35 1.405(5)
C35 C36 1.365(5)
C35 H35 0.9500
C36 C37 1.427(5)
C36 H36 0.9500
C37 N5 1.376(4)
N1 O2 1.231(4)
N1 O1 1.240(4)
N2 B1 1.506(5)
N3 H3A 0.8800
N4 H4A 0.8800
N5 B1 1.501(5)
F1 B1 1.412(4)
F2 B1 1.419(4)
